data_4507918
loop_
_publ_author_name
'Hou, Guang-Feng'
'Li, Hong-Xing'
'Li, Wei-Zuo'
'Yan, Peng-Fei'
'Su, Xiao-Hong'
'Li, Guang-Ming'

_publ_section_title
;
 Two Series of Luminescent Flexible Polycarboxylate Lanthanide
 Coordination Complexes with Double Layer and Rectangle Metallomacrocycle
 Structures
;
_journal_issue 8
_journal_name_full 'Crystal Growth &amp; Design'
_journal_page_first 3374
_journal_paper_doi 10.1021/cg400174r
_journal_volume 13
_journal_year 2013
_chemical_formula_moiety 'C24 H40 Er2 N2 O24, 2(H2 O)'
_chemical_formula_sum 'C24 H44 Er2 N2 O26'
_chemical_formula_weight 1111.13
_chemical_name_systematic
; 
 ? 
;
_space_group_IT_number 15
_symmetry_cell_setting monoclinic
_symmetry_space_group_name_Hall '-C 2yc'
_symmetry_space_group_name_H-M 'C 1 2/c 1'
_atom_sites_solution_hydrogens geom
_atom_sites_solution_primary direct
_atom_sites_solution_secondary difmap
_audit_creation_method SHELXL-97
_cell_angle_alpha 90.00
_cell_angle_beta 111.64(3)
_cell_angle_gamma 90.00
_cell_formula_units_Z 4
_cell_length_a 29.692(6)
_cell_length_b 8.7398(17)
_cell_length_c 14.523(3)
_cell_measurement_reflns_used 13110
_cell_measurement_temperature 293(2)
_cell_measurement_theta_max 27.48
_cell_measurement_theta_min 3.01
_cell_volume 3503.1(14)
_computing_cell_refinement 'RAPID-AUTO (Rigaku 1998 <i>RAPID-AUTO</i>)'
_computing_data_collection 'RAPID-AUTO (Rigaku 1998 <i>RAPID-AUTO</i>)'
_computing_data_reduction 'CrystalClear (Rigaku/MSC, 2002)'
_computing_molecular_graphics 'SHELXTL (Sheldrick, 2008)'
_computing_publication_material SHELXL-97
_computing_structure_refinement 'SHELXL-97 (Sheldrick, 2008)'
_computing_structure_solution 'SHELXS-97 (Sheldrick, 2008)'
_diffrn_ambient_temperature 293(2)
_diffrn_measured_fraction_theta_full 0.993
_diffrn_measured_fraction_theta_max 0.993
_diffrn_measurement_device_type 'Rigaku RAXIS-RAPID'
_diffrn_measurement_method '\w scan'
_diffrn_radiation_monochromator graphite
_diffrn_radiation_source 'fine-focus sealed tube'
_diffrn_radiation_type MoK\a
_diffrn_radiation_wavelength 0.71073
_diffrn_reflns_av_R_equivalents 0.0363
_diffrn_reflns_av_sigmaI/netI 0.0363
_diffrn_reflns_limit_h_max 37
_diffrn_reflns_limit_h_min -38
_diffrn_reflns_limit_k_max 11
_diffrn_reflns_limit_k_min -11
_diffrn_reflns_limit_l_max 18
_diffrn_reflns_limit_l_min -17
_diffrn_reflns_number 16207
_diffrn_reflns_theta_full 27.48
_diffrn_reflns_theta_max 27.48
_diffrn_reflns_theta_min 3.01
_diffrn_standards_decay_% 0
_diffrn_standards_interval_count 0
_diffrn_standards_interval_time 0
_diffrn_standards_number 0
_exptl_absorpt_coefficient_mu 4.863
_exptl_absorpt_correction_T_max 0.2967
_exptl_absorpt_correction_T_min 0.2554
_exptl_absorpt_correction_type multi-scan
_exptl_absorpt_process_details 'ABSCOR (Higashi, 1995)'
_exptl_crystal_colour brown
_exptl_crystal_density_diffrn 2.107
_exptl_crystal_density_method 'not measured'
_exptl_crystal_description block
_exptl_crystal_F_000 2184
_exptl_crystal_size_max 0.39
_exptl_crystal_size_mid 0.36
_exptl_crystal_size_min 0.33
_refine_diff_density_max 0.659
_refine_diff_density_min -0.740
_refine_diff_density_rms 0.105
_refine_ls_extinction_coef 0.00152(5)
_refine_ls_extinction_expression Fc^*^=kFc[1+0.001xFc^2^\l^3^/sin(2\q)]^-1/4^
_refine_ls_extinction_method SHELXL
_refine_ls_goodness_of_fit_ref 1.046
_refine_ls_hydrogen_treatment constr
_refine_ls_matrix_type full
_refine_ls_number_parameters 245
_refine_ls_number_reflns 3989
_refine_ls_number_restraints 0
_refine_ls_restrained_S_all 1.046
_refine_ls_R_factor_all 0.0333
_refine_ls_R_factor_gt 0.0227
_refine_ls_shift/su_max 0.002
_refine_ls_shift/su_mean 0.000
_refine_ls_structure_factor_coef Fsqd
_refine_ls_weighting_details 'calc w=1/[\s^2^(Fo^2^)+(0.0110P)^2^+2.3161P] where P=(Fo^2^+2Fc^2^)/3'
_refine_ls_weighting_scheme calc
_refine_ls_wR_factor_gt 0.0427
_refine_ls_wR_factor_ref 0.0455
_reflns_number_gt 3161
_reflns_number_total 3989
_reflns_threshold_expression >2sigma(I)
_cod_data_source_file cg400174r_si_002.cif
_cod_data_source_block 7
_cod_original_cell_volume 3503.0(12)
_cod_original_sg_symbol_H-M 'C 2/c'
_cod_database_code 4507918

loop_
_symmetry_equiv_pos_as_xyz
'x, y, z'
'-x, y, -z+1/2'
'x+1/2, y+1/2, z'
'-x+1/2, y+1/2, -z+1/2'
'-x, -y, -z'
'x, -y, z-1/2'
'-x+1/2, -y+1/2, -z'
'x+1/2, -y+1/2, z-1/2'

loop_
_atom_site_label
_atom_site_type_symbol
_atom_site_fract_x
_atom_site_fract_y
_atom_site_fract_z
_atom_site_U_iso_or_equiv
_atom_site_adp_type
_atom_site_occupancy
_atom_site_symmetry_multiplicity
_atom_site_calc_flag
_atom_site_refinement_flags
C1 C 0.07389(10) 0.3510(3) 0.2175(2) 0.0219(6) Uani 1 1 d .
C2 C 0.08186(10) 0.5063(4) 0.2338(2) 0.0265(6) Uani 1 1 d .
H2 H 0.1121 0.5403 0.2760 0.032 Uiso 1 1 calc R
C3 C 0.04551(11) 0.6131(3) 0.1884(2) 0.0263(6) Uani 1 1 d .
H3 H 0.0515 0.7170 0.2005 0.032 Uiso 1 1 calc R
C4 C 0.00065(10) 0.5637(3) 0.1254(2) 0.0230(6) Uani 1 1 d .
C5 C -0.00821(11) 0.4088(4) 0.1106(2) 0.0271(6) Uani 1 1 d .
H5 H -0.0388 0.3750 0.0701 0.033 Uiso 1 1 calc R
C6 C 0.02807(11) 0.3030(4) 0.1555(2) 0.0258(6) Uani 1 1 d .
H6 H 0.0217 0.1991 0.1441 0.031 Uiso 1 1 calc R
C7 C -0.02708(11) 0.8193(4) 0.0832(3) 0.0290(7) Uani 1 1 d .
H7A H 0.0017 0.8374 0.0680 0.035 Uiso 1 1 calc R
H7B H -0.0203 0.8529 0.1506 0.035 Uiso 1 1 calc R
C8 C -0.06891(11) 0.9119(3) 0.0129(2) 0.0252(6) Uani 1 1 d .
C9 C 0.10385(11) 0.0837(3) 0.2549(2) 0.0253(6) Uani 1 1 d .
H9A H 0.0786 0.0596 0.1918 0.030 Uiso 1 1 calc R
H9B H 0.0926 0.0536 0.3071 0.030 Uiso 1 1 calc R
C10 C 0.14958(11) -0.0053(3) 0.2654(2) 0.0226(6) Uani 1 1 d .
C11 C 0.14803(11) 0.2915(3) 0.3583(2) 0.0237(6) Uani 1 1 d .
H11A H 0.1590 0.1997 0.3978 0.028 Uiso 1 1 calc R
H11B H 0.1316 0.3549 0.3911 0.028 Uiso 1 1 calc R
C12 C 0.19191(11) 0.3773(3) 0.3561(2) 0.0212(6) Uani 1 1 d .
Er1 Er 0.179631(4) 0.253654(15) 0.129936(8) 0.01677(6) Uani 1 1 d .
N1 N 0.11320(8) 0.2479(3) 0.26088(19) 0.0251(5) Uani 1 1 d .
O1 O 0.19870(8) 0.3939(2) 0.27571(15) 0.0239(4) Uani 1 1 d .
O2 O 0.21938(8) 0.4328(3) 0.43619(16) 0.0344(5) Uani 1 1 d .
O3 O 0.18287(7) 0.0634(2) 0.24615(16) 0.0256(5) Uani 1 1 d .
O4 O 0.15161(8) -0.1416(3) 0.28944(17) 0.0304(5) Uani 1 1 d .
O5 O -0.03759(8) 0.6604(3) 0.07584(17) 0.0288(5) Uani 1 1 d .
O6 O -0.10556(7) 0.8451(3) -0.04574(16) 0.0274(5) Uani 1 1 d .
O7 O -0.06220(10) 1.0517(3) 0.0178(2) 0.0553(8) Uani 1 1 d .
O8 O 0.12678(8) 0.4533(2) 0.06112(17) 0.0324(5) Uani 1 1 d .
H81 H 0.0983 0.4220 0.0275 0.049 Uiso 1 1 d R
H82 H 0.1264 0.5483 0.0732 0.049 Uiso 1 1 d R
O9 O 0.22609(8) 0.4785(3) 0.12228(15) 0.0272(5) Uani 1 1 d .
H91 H 0.2183 0.5268 0.0678 0.041 Uiso 1 1 d R
H92 H 0.2544 0.4909 0.1656 0.041 Uiso 1 1 d R
O10 O 0.18695(11) 0.2756(3) -0.02619(18) 0.0492(8) Uani 1 1 d .
H101 H 0.1994 0.3490 -0.0471 0.074 Uiso 1 1 d R
H102 H 0.1761 0.2083 -0.0713 0.074 Uiso 1 1 d R
O11 O 0.26301(7) 0.1959(3) 0.20253(17) 0.0285(5) Uani 1 1 d .
H111 H 0.2725 0.1034 0.2116 0.043 Uiso 1 1 d R
H112 H 0.2866 0.2552 0.2083 0.043 Uiso 1 1 d R
O12 O 0.19109(8) 0.0071(3) 0.06086(18) 0.0337(5) Uani 1 1 d .
H121 H 0.1791 -0.0732 0.0756 0.051 Uiso 1 1 d R
H122 H 0.2202 -0.0105 0.0668 0.051 Uiso 1 1 d R
O13 O 0.13284(9) 0.7609(3) 0.08673(19) 0.0367(5) Uani 1 1 d .
H131 H 0.1367 0.7664 0.1476 0.055 Uiso 1 1 d R
H132 H 0.1095 0.8188 0.0537 0.055 Uiso 1 1 d R

loop_
_atom_site_aniso_label
_atom_site_aniso_U_11
_atom_site_aniso_U_22
_atom_site_aniso_U_33
_atom_site_aniso_U_23
_atom_site_aniso_U_13
_atom_site_aniso_U_12
C1 0.0183(13) 0.0214(14) 0.0258(15) 0.0009(12) 0.0079(13) 0.0017(11)
C2 0.0174(13) 0.0215(15) 0.0343(17) -0.0030(13) 0.0021(13) 0.0003(11)
C3 0.0230(14) 0.0171(14) 0.0357(17) -0.0009(12) 0.0072(14) 0.0015(11)
C4 0.0190(13) 0.0220(15) 0.0256(15) 0.0032(12) 0.0053(12) 0.0043(11)
C5 0.0187(14) 0.0240(15) 0.0321(17) 0.0009(13) 0.0016(13) 0.0006(11)
C6 0.0236(15) 0.0176(13) 0.0322(17) -0.0002(12) 0.0055(14) -0.0014(11)
C7 0.0236(15) 0.0184(15) 0.0335(18) 0.0010(13) -0.0029(14) 0.0006(12)
C8 0.0216(14) 0.0190(15) 0.0291(16) 0.0001(12) 0.0023(13) 0.0010(11)
C9 0.0222(14) 0.0173(15) 0.0345(17) 0.0038(12) 0.0083(14) 0.0002(11)
C10 0.0265(14) 0.0194(14) 0.0197(14) 0.0032(11) 0.0057(13) 0.0010(11)
C11 0.0240(14) 0.0252(15) 0.0216(14) 0.0021(11) 0.0082(13) 0.0014(11)
C12 0.0243(14) 0.0193(14) 0.0199(14) -0.0022(11) 0.0078(12) 0.0031(11)
Er1 0.01771(7) 0.01463(7) 0.01571(7) 0.00038(5) 0.00351(5) -0.00062(5)
N1 0.0191(11) 0.0169(12) 0.0319(14) -0.0004(11) 0.0007(10) 0.0014(10)
O1 0.0302(11) 0.0256(11) 0.0184(10) -0.0033(8) 0.0117(9) -0.0060(9)
O2 0.0338(12) 0.0469(15) 0.0225(11) -0.0104(10) 0.0105(11) -0.0131(11)
O3 0.0222(10) 0.0244(11) 0.0307(12) 0.0075(9) 0.0102(10) 0.0026(8)
O4 0.0377(13) 0.0195(11) 0.0342(13) 0.0092(9) 0.0137(11) 0.0033(9)
O5 0.0206(10) 0.0199(11) 0.0377(13) 0.0039(9) 0.0014(10) 0.0022(8)
O6 0.0204(10) 0.0234(11) 0.0297(12) -0.0012(9) -0.0010(9) -0.0007(8)
O7 0.0410(14) 0.0188(12) 0.075(2) 0.0012(13) -0.0152(14) -0.0032(10)
O8 0.0273(11) 0.0163(11) 0.0419(13) 0.0002(9) -0.0011(10) 0.0016(8)
O9 0.0281(11) 0.0318(12) 0.0179(10) 0.0027(9) 0.0040(9) -0.0094(9)
O10 0.085(2) 0.0386(16) 0.0309(13) -0.0129(11) 0.0300(15) -0.0277(14)
O11 0.0210(10) 0.0203(10) 0.0414(13) 0.0039(9) 0.0083(10) 0.0004(8)
O12 0.0313(12) 0.0247(12) 0.0459(14) -0.0036(10) 0.0151(12) -0.0009(9)
O13 0.0419(13) 0.0227(12) 0.0389(13) 0.0005(10) 0.0070(11) 0.0047(10)

loop_
_atom_type_symbol
_atom_type_description
_atom_type_scat_dispersion_real
_atom_type_scat_dispersion_imag
_atom_type_scat_source
C C 0.0033 0.0016 'International Tables Vol C Tables 4.2.6.8 and 6.1.1.4'
H H 0.0000 0.0000 'International Tables Vol C Tables 4.2.6.8 and 6.1.1.4'
N N 0.0061 0.0033 'International Tables Vol C Tables 4.2.6.8 and 6.1.1.4'
O O 0.0106 0.0060 'International Tables Vol C Tables 4.2.6.8 and 6.1.1.4'
Er Er -0.2586 4.9576 'International Tables Vol C Tables 4.2.6.8 and 6.1.1.4'

loop_
_geom_angle_atom_site_label_1
_geom_angle_atom_site_label_2
_geom_angle_atom_site_label_3
_geom_angle
_geom_angle_site_symmetry_1
_geom_angle_site_symmetry_3
C2 C1 C6 118.1(3) . .
C2 C1 N1 119.0(3) . .
C6 C1 N1 122.8(3) . .
C1 C2 C3 121.4(3) . .
C1 C2 H2 119.3 . .
C3 C2 H2 119.3 . .
C4 C3 C2 119.6(3) . .
C4 C3 H3 120.2 . .
C2 C3 H3 120.2 . .
C3 C4 C5 119.5(3) . .
C3 C4 O5 124.1(3) . .
C5 C4 O5 116.4(3) . .
C4 C5 C6 120.7(3) . .
C4 C5 H5 119.7 . .
C6 C5 H5 119.7 . .
C5 C6 C1 120.6(3) . .
C5 C6 H6 119.7 . .
C1 C6 H6 119.7 . .
O5 C7 C8 111.6(2) . .
O5 C7 H7A 109.3 . .
C8 C7 H7A 109.3 . .
O5 C7 H7B 109.3 . .
C8 C7 H7B 109.3 . .
H7A C7 H7B 108.0 . .
O7 C8 O6 125.6(3) . .
O7 C8 C7 114.5(3) . .
O6 C8 C7 119.9(3) . .
N1 C9 C10 110.7(2) . .
N1 C9 H9A 109.5 . .
C10 C9 H9A 109.5 . .
N1 C9 H9B 109.5 . .
C10 C9 H9B 109.5 . .
H9A C9 H9B 108.1 . .
O4 C10 O3 123.8(3) . .
O4 C10 C9 118.0(3) . .
O3 C10 C9 118.2(3) . .
N1 C11 C12 114.6(2) . .
N1 C11 H11A 108.6 . .
C12 C11 H11A 108.6 . .
N1 C11 H11B 108.6 . .
C12 C11 H11B 108.6 . .
H11A C11 H11B 107.6 . .
O2 C12 O1 123.0(3) . .
O2 C12 C11 116.4(3) . .
O1 C12 C11 120.5(3) . .
O6 Er1 O8 71.58(8) 5_565 .
O6 Er1 O1 123.74(8) 5_565 .
O8 Er1 O1 83.95(8) . .
O6 Er1 O3 83.80(8) 5_565 .
O8 Er1 O3 133.38(8) . .
O1 Er1 O3 77.71(8) . .
O6 Er1 O11 144.32(8) 5_565 .
O8 Er1 O11 141.93(8) . .
O1 Er1 O11 80.98(8) . .
O3 Er1 O11 76.65(7) . .
O6 Er1 O10 85.83(9) 5_565 .
O8 Er1 O10 79.17(10) . .
O1 Er1 O10 138.77(8) . .
O3 Er1 O10 138.91(8) . .
O11 Er1 O10 89.63(10) . .
O6 Er1 O9 137.87(8) 5_565 .
O8 Er1 O9 71.09(8) . .
O1 Er1 O9 70.36(7) . .
O3 Er1 O9 137.20(8) . .
O11 Er1 O9 70.93(7) . .
O10 Er1 O9 68.62(8) . .
O6 Er1 O12 72.36(8) 5_565 .
O8 Er1 O12 131.33(8) . .
O1 Er1 O12 144.13(8) . .
O3 Er1 O12 72.33(8) . .
O11 Er1 O12 73.37(8) . .
O10 Er1 O12 66.63(9) . .
O9 Er1 O12 121.71(7) . .
C1 N1 C9 119.3(2) . .
C1 N1 C11 115.8(2) . .
C9 N1 C11 111.4(2) . .
C12 O1 Er1 135.37(19) . .
C10 O3 Er1 131.58(19) . .
C4 O5 C7 116.3(2) . .
C8 O6 Er1 167.4(2) . 5_565
Er1 O8 H81 112.1 . .
Er1 O8 H82 135.0 . .
H81 O8 H82 110.3 . .
Er1 O9 H91 118.7 . .
Er1 O9 H92 119.5 . .
H91 O9 H92 118.7 . .
Er1 O10 H101 127.5 . .
Er1 O10 H102 122.7 . .
H101 O10 H102 109.8 . .
Er1 O11 H111 120.4 . .
Er1 O11 H112 127.1 . .
H111 O11 H112 110.5 . .
Er1 O12 H121 119.2 . .
Er1 O12 H122 114.0 . .
H121 O12 H122 109.3 . .
H131 O13 H132 108.8 . .

loop_
_geom_bond_atom_site_label_1
_geom_bond_atom_site_label_2
_geom_bond_distance
_geom_bond_site_symmetry_2
C1 C2 1.383(4) .
C1 C6 1.390(4) .
C1 N1 1.424(4) .
C2 C3 1.395(4) .
C2 H2 0.9300 .
C3 C4 1.378(4) .
C3 H3 0.9300 .
C4 C5 1.381(4) .
C4 O5 1.385(3) .
C5 C6 1.386(4) .
C5 H5 0.9300 .
C6 H6 0.9300 .
C7 O5 1.419(4) .
C7 C8 1.518(4) .
C7 H7A 0.9700 .
C7 H7B 0.9700 .
C8 O7 1.235(4) .
C8 O6 1.252(4) .
C9 N1 1.458(4) .
C9 C10 1.523(4) .
C9 H9A 0.9700 .
C9 H9B 0.9700 .
C10 O4 1.236(4) .
C10 O3 1.273(3) .
C11 N1 1.462(4) .
C11 C12 1.513(4) .
C11 H11A 0.9700 .
C11 H11B 0.9700 .
C12 O2 1.246(4) .
C12 O1 1.265(3) .
Er1 O6 2.257(2) 5_565
Er1 O8 2.313(2) .
Er1 O1 2.328(2) .
Er1 O3 2.346(2) .
Er1 O11 2.360(2) .
Er1 O10 2.364(2) .
Er1 O9 2.427(2) .
Er1 O12 2.453(2) .
O6 Er1 2.257(2) 5_565
O8 H81 0.8499 .
O8 H82 0.8500 .
O9 H91 0.8501 .
O9 H92 0.8501 .
O10 H101 0.8501 .
O10 H102 0.8500 .
O11 H111 0.8500 .
O11 H112 0.8499 .
O12 H121 0.8500 .
O12 H122 0.8501 .
O13 H131 0.8501 .
O13 H132 0.8500 .

loop_
_geom_hbond_atom_site_label_D
_geom_hbond_atom_site_label_H
_geom_hbond_atom_site_label_A
_geom_hbond_distance_DH
_geom_hbond_distance_HA
_geom_hbond_distance_DA
_geom_hbond_angle_DHA
_geom_hbond_site_symmetry_A
O8 H81 O5 0.85 2.01 2.841(3) 166.8 5_565
O8 H82 O13 0.85 1.87 2.710(3) 169.5 .
O9 H91 O2 0.85 1.96 2.747(3) 154.4 6_565
O9 H92 O3 0.85 1.94 2.775(3) 167.8 4
O10 H101 O2 0.85 2.04 2.847(3) 158.8 6_565
O10 H102 O4 0.85 1.97 2.751(3) 152.6 6
O11 H111 O1 0.85 2.00 2.845(3) 172.2 4_545
O11 H111 O9 0.85 2.63 3.095(3) 115.4 4_545
O11 H112 O4 0.85 2.03 2.871(3) 167.7 4
O12 H121 O13 0.85 2.04 2.871(3) 164.3 1_545
O12 H122 O2 0.85 1.88 2.722(3) 171.8 4_545
O13 H131 O4 0.85 2.10 2.914(3) 160.1 1_565
O13 H132 O7 0.85 1.80 2.653(4) 176.9 5_575
